data_7012845
loop_
_publ_author_name
'Chen, Chi-Tien'
'Huang, Chi-An'
'Tzeng, Yi-Ren'
'Huang, Bor-Hunn'

_publ_section_title
;
 Synthesis and characterisation of aluminium and magnesium complexes
 supported by pendant oxalic amidinate ligands
;
_journal_issue 12
_journal_name_full 'Dalton Transactions'
_journal_page_first 2585
_journal_paper_doi 10.1039/b301744c
_journal_year 2003
_chemical_formula_moiety '[C6H5N=C{NH(CH2)2OMe}-C{NH(CH2)2OMe}=NC6H5]'
_chemical_formula_sum 'C23.5 H26 N4 O2'
_chemical_formula_weight 396.48
_chemical_name_systematic
; 
? 
;
_space_group_IT_number 2
_symmetry_cell_setting triclinic
_symmetry_space_group_name_Hall '-P 1'
_symmetry_space_group_name_H-M 'P -1'
_atom_sites_solution_hydrogens geom
_atom_sites_solution_primary direct
_atom_sites_solution_secondary difmap
_audit_creation_method SHELXL-97
_cell_angle_alpha 92.341(3)
_cell_angle_beta 112.099(2)
_cell_angle_gamma 106.880(2)
_cell_formula_units_Z 2
_cell_length_a 9.2839(11)
_cell_length_b 11.6924(14)
_cell_length_c 11.9217(13)
_cell_measurement_reflns_used 1589
_cell_measurement_temperature 293(2)
_cell_measurement_theta_max 22.747
_cell_measurement_theta_min 2.504
_cell_volume 1130.8(2)
_computing_cell_refinement 'Bruker SMART'
_computing_data_collection 'Bruker SMART'
_computing_data_reduction 'Bruker SHELXTL'
_computing_molecular_graphics 'Bruker SHELXTL'
_computing_publication_material 'Bruker SHELXTL'
_computing_structure_refinement 'SHELXL-97 (Sheldrick, 1997)'
_computing_structure_solution 'SHELXS-97 (Sheldrick, 1990)'
_diffrn_ambient_temperature 293(2)
_diffrn_measured_fraction_theta_full 0.986
_diffrn_measured_fraction_theta_max 0.986
_diffrn_measurement_device_type 'CCD area detector'
_diffrn_measurement_method 'phi and omega scans'
_diffrn_radiation_monochromator graphite
_diffrn_radiation_source 'fine-focus sealed tube'
_diffrn_radiation_type MoK\a
_diffrn_radiation_wavelength 0.71073
_diffrn_reflns_av_R_equivalents 0.0242
_diffrn_reflns_av_sigmaI/netI 0.0464
_diffrn_reflns_limit_h_max 11
_diffrn_reflns_limit_h_min -11
_diffrn_reflns_limit_k_max 11
_diffrn_reflns_limit_k_min -14
_diffrn_reflns_limit_l_max 14
_diffrn_reflns_limit_l_min -11
_diffrn_reflns_number 6486
_diffrn_reflns_theta_full 26.04
_diffrn_reflns_theta_max 26.04
_diffrn_reflns_theta_min 1.85
_exptl_absorpt_coefficient_mu 0.076
_exptl_absorpt_correction_T_max 1.000
_exptl_absorpt_correction_T_min 0.238
_exptl_absorpt_correction_type SADABS
_exptl_crystal_colour colorless
_exptl_crystal_density_diffrn 1.164
_exptl_crystal_density_method 'not measured'
_exptl_crystal_description parallelpiped
_exptl_crystal_F_000 422
_exptl_crystal_size_max 0.65
_exptl_crystal_size_mid 0.42
_exptl_crystal_size_min 0.40
_refine_diff_density_max 0.332
_refine_diff_density_min -0.197
_refine_diff_density_rms 0.051
_refine_ls_extinction_method none
_refine_ls_goodness_of_fit_ref 1.067
_refine_ls_hydrogen_treatment mixed
_refine_ls_matrix_type full
_refine_ls_number_parameters 265
_refine_ls_number_reflns 4400
_refine_ls_number_restraints 0
_refine_ls_restrained_S_all 1.067
_refine_ls_R_factor_all 0.1219
_refine_ls_R_factor_gt 0.0663
_refine_ls_shift/su_max 0.014
_refine_ls_shift/su_mean 0.002
_refine_ls_structure_factor_coef Fsqd
_refine_ls_weighting_details 'calc w=1/[\s^2^(Fo^2^)+(0.1000P)^2^+0.0000P] where P=(Fo^2^+2Fc^2^)/3'
_refine_ls_weighting_scheme calc
_refine_ls_wR_factor_gt 0.1748
_refine_ls_wR_factor_ref 0.2073
_reflns_number_gt 2261
_reflns_number_total 4400
_reflns_threshold_expression >2sigma(I)
_cod_data_source_file b301744c.txt
_cod_data_source_block compound_1
_cod_depositor_comments
;
The following automatic conversions were performed:
'_symmetry_cell_setting' value 'Triclinic' changed to 'triclinic'
according to '/home/saulius/struct/CIF-dictionaries/cif_core.dic'
dictionary named 'cif_core.dic' version 2.4.1 from 2010-06-29.

Automatic conversion script
Id: cif_fix_enum 1527 2010-12-29 10:47:43Z saulius 
;
_cod_original_sg_symbol_H-M P-1
_cod_original_formula_sum 'C23.50 H26 N4 O2'
_cod_database_code 7012845

loop_
_symmetry_equiv_pos_as_xyz
'x, y, z'
'-x, -y, -z'

loop_
_atom_site_label
_atom_site_type_symbol
_atom_site_fract_x
_atom_site_fract_y
_atom_site_fract_z
_atom_site_U_iso_or_equiv
_atom_site_adp_type
_atom_site_occupancy
_atom_site_symmetry_multiplicity
_atom_site_calc_flag
_atom_site_refinement_flags
_atom_site_disorder_assembly
_atom_site_disorder_group
O1 O -0.7089(3) 0.0823(2) -0.51513(19) 0.0930(7) Uani 1 1 d . . .
O2 O 0.2504(3) 0.1411(2) 0.0777(2) 0.0912(7) Uani 1 1 d . . .
N1 N -0.3520(2) 0.12854(19) -0.13982(18) 0.0584(6) Uani 1 1 d . . .
N2 N -0.0751(3) 0.20704(19) -0.27697(19) 0.0594(6) Uani 1 1 d . . .
N3 N -0.4249(3) 0.0296(2) -0.33218(19) 0.0659(6) Uani 1 1 d . . .
H3A H -0.3953 0.0144 -0.3898 0.079 Uiso 1 1 calc R . .
N4 N -0.0543(3) 0.0648(2) -0.1521(2) 0.0668(6) Uani 1 1 d . . .
H4A H -0.1005 0.0138 -0.1157 0.080 Uiso 1 1 calc R . .
C1 C -0.3100(3) 0.0994(2) -0.2254(2) 0.0533(6) Uani 1 1 d . . .
C2 C -0.1389(3) 0.1310(2) -0.2203(2) 0.0542(6) Uani 1 1 d . . .
C3 C -0.2363(3) 0.2012(2) -0.0253(2) 0.0527(6) Uani 1 1 d . . .
C4 C -0.0961(3) 0.2977(2) -0.0059(3) 0.0641(7) Uani 1 1 d . . .
H4B H -0.0696 0.3179 -0.0720 0.077 Uiso 1 1 calc R . .
C5 C 0.0042(4) 0.3637(3) 0.1091(3) 0.0741(8) Uani 1 1 d . . .
H5A H 0.0979 0.4279 0.1197 0.089 Uiso 1 1 calc R . .
C6 C -0.0308(4) 0.3370(3) 0.2083(3) 0.0770(9) Uani 1 1 d . . .
H6A H 0.0385 0.3817 0.2862 0.092 Uiso 1 1 calc R . .
C7 C -0.1697(4) 0.2430(3) 0.1910(3) 0.0752(8) Uani 1 1 d . . .
H7A H -0.1950 0.2240 0.2578 0.090 Uiso 1 1 calc R . .
C8 C -0.2733(3) 0.1758(2) 0.0750(2) 0.0616(7) Uani 1 1 d . . .
H8A H -0.3683 0.1132 0.0647 0.074 Uiso 1 1 calc R . .
C9 C -0.1576(3) 0.2790(2) -0.3499(2) 0.0563(7) Uani 1 1 d . . .
C10 C -0.1156(4) 0.3131(3) -0.4471(3) 0.0706(8) Uani 1 1 d . . .
H10A H -0.0373 0.2868 -0.4607 0.085 Uiso 1 1 calc R . .
C11 C -0.1866(5) 0.3847(3) -0.5234(3) 0.0849(10) Uani 1 1 d . . .
H11A H -0.1574 0.4046 -0.5884 0.102 Uiso 1 1 calc R . .
C12 C -0.3000(5) 0.4267(3) -0.5042(3) 0.0896(10) Uani 1 1 d . . .
H12A H -0.3493 0.4742 -0.5562 0.107 Uiso 1 1 calc R . .
C13 C -0.3392(4) 0.3975(3) -0.4076(3) 0.0880(10) Uani 1 1 d . . .
H13A H -0.4148 0.4267 -0.3932 0.106 Uiso 1 1 calc R . .
C14 C -0.2694(4) 0.3259(3) -0.3307(3) 0.0718(8) Uani 1 1 d . . .
H14A H -0.2975 0.3085 -0.2647 0.086 Uiso 1 1 calc R . .
C15 C -0.5961(4) -0.0208(3) -0.3530(3) 0.0863(10) Uani 1 1 d . . .
H15A H -0.6030 -0.0435 -0.2773 0.104 Uiso 1 1 calc R . .
H15B H -0.6470 -0.0938 -0.4141 0.104 Uiso 1 1 calc R . .
C16 C -0.6906(4) 0.0643(4) -0.3951(3) 0.0959(12) Uani 1 1 d . . .
H16A H -0.7983 0.0314 -0.3935 0.115 Uiso 1 1 calc R . .
H16B H -0.6331 0.1414 -0.3398 0.115 Uiso 1 1 calc R . .
C17 C -0.7968(5) 0.1621(4) -0.5618(4) 0.1290(15) Uani 1 1 d . . .
H17A H -0.8056 0.1691 -0.6439 0.194 Uiso 1 1 calc R . .
H17B H -0.7397 0.2404 -0.5106 0.194 Uiso 1 1 calc R . .
H17C H -0.9050 0.1309 -0.5627 0.194 Uiso 1 1 calc R . .
C18 C 0.1111(4) 0.0754(3) -0.1371(3) 0.0850(10) Uani 1 1 d . . .
H18A H 0.1217 0.0910 -0.2134 0.102 Uiso 1 1 calc R . .
H18B H 0.1281 -0.0016 -0.1219 0.102 Uiso 1 1 calc R . .
C19 C 0.2420(4) 0.1720(3) -0.0363(3) 0.0849(10) Uani 1 1 d . . .
H19A H 0.3471 0.1834 -0.0410 0.102 Uiso 1 1 calc R . .
H19B H 0.2189 0.2477 -0.0448 0.102 Uiso 1 1 calc R . .
C20 C 0.3712(4) 0.2323(4) 0.1775(4) 0.1093(12) Uani 1 1 d . . .
H20A H 0.3730 0.2067 0.2534 0.164 Uiso 1 1 calc R . .
H20B H 0.3453 0.3062 0.1711 0.164 Uiso 1 1 calc R . .
H20C H 0.4774 0.2459 0.1757 0.164 Uiso 1 1 calc R . .
C31 C 0.5326(9) 0.5233(7) 0.0539(6) 0.093(2) Uiso 0.50 1 d P . .
C32 C 0.3877(5) 0.5324(3) -0.0087(5) 0.1042(13) Uani 1 1 d . . .
C33 C 0.2956(10) 0.4750(8) -0.1400(9) 0.109(2) Uiso 0.50 1 d P . .
C34 C 0.3719(8) 0.4197(4) -0.1900(4) 0.150(2) Uani 1 1 d . . .
C35 C 0.5163(12) 0.4113(8) -0.1242(9) 0.109(3) Uiso 0.50 1 d P . .

loop_
_atom_site_aniso_label
_atom_site_aniso_U_11
_atom_site_aniso_U_22
_atom_site_aniso_U_33
_atom_site_aniso_U_23
_atom_site_aniso_U_13
_atom_site_aniso_U_12
O1 0.0981(16) 0.1137(18) 0.0704(14) 0.0006(13) 0.0323(12) 0.0442(15)
O2 0.0945(15) 0.0741(14) 0.0909(15) 0.0378(13) 0.0284(13) 0.0168(13)
N1 0.0569(12) 0.0574(13) 0.0528(13) 0.0081(10) 0.0195(11) 0.0110(11)
N2 0.0653(13) 0.0554(13) 0.0618(13) 0.0147(11) 0.0291(11) 0.0207(11)
N3 0.0678(14) 0.0628(14) 0.0554(13) 0.0038(11) 0.0255(11) 0.0054(12)
N4 0.0766(15) 0.0591(13) 0.0700(15) 0.0218(12) 0.0302(12) 0.0280(12)
C1 0.0620(15) 0.0456(13) 0.0477(14) 0.0106(12) 0.0208(13) 0.0130(12)
C2 0.0653(16) 0.0432(13) 0.0530(15) 0.0071(12) 0.0254(13) 0.0148(13)
C3 0.0564(14) 0.0508(14) 0.0540(14) 0.0087(12) 0.0232(12) 0.0211(13)
C4 0.0683(17) 0.0592(16) 0.0608(16) 0.0046(14) 0.0309(14) 0.0098(14)
C5 0.0687(18) 0.0619(18) 0.082(2) -0.0046(16) 0.0330(16) 0.0065(15)
C6 0.079(2) 0.072(2) 0.0620(18) -0.0048(16) 0.0171(16) 0.0173(17)
C7 0.093(2) 0.077(2) 0.0601(18) 0.0104(16) 0.0369(17) 0.0271(19)
C8 0.0684(17) 0.0586(16) 0.0605(16) 0.0108(13) 0.0304(14) 0.0193(14)
C9 0.0601(15) 0.0469(14) 0.0543(15) 0.0066(12) 0.0214(13) 0.0095(13)
C10 0.0832(19) 0.0661(17) 0.0632(17) 0.0126(15) 0.0362(15) 0.0165(16)
C11 0.119(3) 0.073(2) 0.0590(18) 0.0209(16) 0.0373(19) 0.024(2)
C12 0.107(3) 0.076(2) 0.076(2) 0.0257(18) 0.021(2) 0.034(2)
C13 0.088(2) 0.085(2) 0.102(2) 0.035(2) 0.038(2) 0.0423(19)
C14 0.0805(19) 0.0680(18) 0.0798(19) 0.0283(16) 0.0417(16) 0.0285(16)
C15 0.075(2) 0.086(2) 0.068(2) 0.0052(17) 0.0265(16) -0.0107(19)
C16 0.0655(19) 0.131(3) 0.077(2) -0.015(2) 0.0337(17) 0.011(2)
C17 0.117(3) 0.142(4) 0.132(4) 0.011(3) 0.036(3) 0.069(3)
C18 0.093(2) 0.093(2) 0.097(2) 0.037(2) 0.047(2) 0.058(2)
C19 0.0724(19) 0.088(2) 0.103(2) 0.049(2) 0.0377(19) 0.0309(19)
C20 0.097(3) 0.090(3) 0.115(3) 0.023(2) 0.026(2) 0.016(2)
C32 0.119(3) 0.074(2) 0.169(4) 0.058(3) 0.098(3) 0.047(2)
C34 0.207(6) 0.105(3) 0.088(3) 0.017(3) 0.058(4) -0.018(4)

loop_
_atom_type_symbol
_atom_type_description
_atom_type_scat_dispersion_real
_atom_type_scat_dispersion_imag
_atom_type_scat_source
C C 0.0033 0.0016 'International Tables Vol C Tables 4.2.6.8 and 6.1.1.4'
H H 0.0000 0.0000 'International Tables Vol C Tables 4.2.6.8 and 6.1.1.4'
N N 0.0061 0.0033 'International Tables Vol C Tables 4.2.6.8 and 6.1.1.4'
O O 0.0106 0.0060 'International Tables Vol C Tables 4.2.6.8 and 6.1.1.4'

loop_
_geom_angle_atom_site_label_1
_geom_angle_atom_site_label_2
_geom_angle_atom_site_label_3
_geom_angle
_geom_angle_site_symmetry_1
_geom_angle_site_symmetry_3
_geom_angle_publ_flag
C16 O1 C17 114.1(3) . . ?
C19 O2 C20 112.6(3) . . ?
C1 N1 C3 122.7(2) . . ?
C2 N2 C9 123.2(2) . . ?
C1 N3 C15 122.1(2) . . ?
C2 N4 C18 122.8(2) . . ?
N1 C1 N3 120.2(2) . . ?
N1 C1 C2 127.1(2) . . ?
N3 C1 C2 112.6(2) . . ?
N2 C2 N4 120.6(2) . . ?
N2 C2 C1 126.9(2) . . ?
N4 C2 C1 112.5(2) . . ?
C8 C3 C4 117.6(2) . . ?
C8 C3 N1 115.9(2) . . ?
C4 C3 N1 126.4(2) . . ?
C5 C4 C3 121.1(3) . . ?
C6 C5 C4 121.2(3) . . ?
C5 C6 C7 118.7(3) . . ?
C6 C7 C8 120.9(3) . . ?
C3 C8 C7 120.5(3) . . ?
C14 C9 C10 116.3(3) . . ?
C14 C9 N2 126.7(2) . . ?
C10 C9 N2 116.8(2) . . ?
C11 C10 C9 121.8(3) . . ?
C12 C11 C10 120.5(3) . . ?
C13 C12 C11 118.7(3) . . ?
C12 C13 C14 121.5(3) . . ?
C13 C14 C9 121.1(3) . . ?
N3 C15 C16 113.5(3) . . ?
O1 C16 C15 110.6(3) . . ?
N4 C18 C19 114.3(3) . . ?
O2 C19 C18 110.4(3) . . ?
C31 C31 C32 64.3(7) 2_665 . ?
C31 C31 C32 61.2(7) 2_665 2_665 ?
C32 C31 C32 125.5(5) . 2_665 ?
C31 C31 C35 131.8(11) 2_665 2_665 ?
C32 C31 C35 67.5(6) . 2_665 ?
C32 C31 C35 167.0(8) 2_665 2_665 ?
C31 C31 C34 175.2(11) 2_665 2_665 ?
C32 C31 C34 120.5(7) . 2_665 ?
C32 C31 C34 114.1(7) 2_665 2_665 ?
C35 C31 C34 53.0(5) 2_665 2_665 ?
C31 C31 C33 122.9(10) 2_665 2_665 ?
C32 C31 C33 172.6(7) . 2_665 ?
C32 C31 C33 61.8(5) 2_665 2_665 ?
C35 C31 C33 105.3(7) 2_665 2_665 ?
C34 C31 C33 52.3(4) 2_665 2_665 ?
C31 C32 C31 54.5(5) . 2_665 ?
C31 C32 C33 119.8(6) . . ?
C31 C32 C33 65.3(5) 2_665 . ?
C31 C32 C35 58.8(5) . 2_665 ?
C31 C32 C35 113.3(6) 2_665 2_665 ?
C33 C32 C35 178.6(6) . 2_665 ?
C34 C33 C32 116.8(7) . . ?
C34 C33 C31 63.9(5) . 2_665 ?
C32 C33 C31 53.0(4) . 2_665 ?
C35 C34 C33 121.6(7) . . ?
C35 C34 C31 57.9(5) . 2_665 ?
C33 C34 C31 63.8(5) . 2_665 ?
C34 C35 C31 69.2(6) . 2_665 ?
C34 C35 C32 122.8(7) . 2_665 ?
C31 C35 C32 53.7(5) 2_665 2_665 ?

loop_
_geom_bond_atom_site_label_1
_geom_bond_atom_site_label_2
_geom_bond_distance
_geom_bond_site_symmetry_2
_geom_bond_publ_flag
O1 C16 1.408(4) . ?
O1 C17 1.410(4) . ?
O2 C19 1.400(4) . ?
O2 C20 1.417(4) . ?
N1 C1 1.288(3) . ?
N1 C3 1.418(3) . ?
N2 C2 1.281(3) . ?
N2 C9 1.409(3) . ?
N3 C1 1.346(3) . ?
N3 C15 1.443(4) . ?
N4 C2 1.343(3) . ?
N4 C18 1.445(4) . ?
C1 C2 1.499(4) . ?
C3 C8 1.384(3) . ?
C3 C4 1.386(4) . ?
C4 C5 1.370(4) . ?
C5 C6 1.366(4) . ?
C6 C7 1.367(4) . ?
C7 C8 1.388(4) . ?
C9 C14 1.388(4) . ?
C9 C10 1.393(4) . ?
C10 C11 1.376(4) . ?
C11 C12 1.368(5) . ?
C12 C13 1.361(5) . ?
C13 C14 1.376(4) . ?
C15 C16 1.492(5) . ?
C18 C19 1.480(4) . ?
C31 C31 1.216(13) 2_665 ?
C31 C32 1.308(8) . ?
C31 C32 1.346(8) 2_665 ?
C31 C35 1.389(11) 2_665 ?
C31 C34 1.533(7) 2_665 ?
C31 C33 1.532(11) 2_665 ?
C32 C31 1.346(8) 2_665 ?
C32 C33 1.485(10) . ?
C32 C35 1.500(10) 2_665 ?
C33 C34 1.351(9) . ?
C33 C31 1.532(11) 2_665 ?
C34 C35 1.310(9) . ?
C34 C31 1.533(7) 2_665 ?
C35 C31 1.389(11) 2_665 ?
C35 C32 1.500(10) 2_665 ?
